data_7223366
loop_
_publ_author_name
'Hong, Min'
'Yang, Yuanguang'
'Li, Chuan'
'Chang, Guoliang'
'Li, Dacheng'
'Li, Chenzhong'

_publ_section_title
;
 Studies of effect of molecular structure and alkyl groups bound with
 tin(IV) on their cytotoxicity of organotin(IV) 2-phenyl-4-selenazole
 carboxylates
;
_journal_name_full 'RSC Adv.'
_journal_paper_doi 10.1039/C5RA18445B
_journal_year 2015
_chemical_formula_sum 'C111 N5 O12 Se5 Sn4'
_chemical_formula_weight 2464.72
_chemical_name_systematic
; 
 ? 
;
_space_group_IT_number 14
_symmetry_cell_setting monoclinic
_symmetry_space_group_name_Hall '-P 2ybc'
_symmetry_space_group_name_H-M 'P 1 21/c 1'
_atom_sites_solution_hydrogens constr
_atom_sites_solution_primary direct
_atom_sites_solution_secondary difmap
_audit_creation_method SHELXL-97
_audit_update_record
;
2015-04-25 deposited with the CCDC.
2015-11-18 downloaded from the CCDC.
;
_cell_angle_alpha 90.00
_cell_angle_beta 97.594(8)
_cell_angle_gamma 90.00
_cell_formula_units_Z 4
_cell_length_a 21.0757(13)
_cell_length_b 16.4218(11)
_cell_length_c 36.968(3)
_cell_measurement_reflns_used 3192
_cell_measurement_temperature 293(2)
_cell_measurement_theta_max 28.4067
_cell_measurement_theta_min 2.5369
_cell_volume 12682.4(16)
_computing_structure_refinement 'SHELXL-97 (Sheldrick, 1997)'
_computing_structure_solution 'SHELXS-97 (Sheldrick, 1990)'
_diffrn_ambient_temperature 293(2)
_diffrn_measured_fraction_theta_full 0.997
_diffrn_measured_fraction_theta_max 0.997
_diffrn_radiation_monochromator graphite
_diffrn_radiation_source 'fine-focus sealed tube'
_diffrn_radiation_type MoK\a
_diffrn_radiation_wavelength 0.71073
_diffrn_reflns_av_R_equivalents 0.1314
_diffrn_reflns_av_sigmaI/netI 0.2398
_diffrn_reflns_limit_h_max 25
_diffrn_reflns_limit_h_min -14
_diffrn_reflns_limit_k_max 17
_diffrn_reflns_limit_k_min -19
_diffrn_reflns_limit_l_max 42
_diffrn_reflns_limit_l_min -43
_diffrn_reflns_number 45659
_diffrn_reflns_theta_full 25.02
_diffrn_reflns_theta_max 25.02
_diffrn_reflns_theta_min 2.54
_exptl_absorpt_coefficient_mu 2.263
_exptl_absorpt_correction_T_max 1.00000
_exptl_absorpt_correction_T_min 0.93696
_exptl_absorpt_correction_type multi-scan
_exptl_crystal_density_diffrn 1.291
_exptl_crystal_density_method 'not measured'
_exptl_crystal_description block
_exptl_crystal_F_000 4668
_refine_diff_density_max 1.262
_refine_diff_density_min -1.171
_refine_diff_density_rms 0.144
_refine_ls_extinction_method none
_refine_ls_goodness_of_fit_ref 0.953
_refine_ls_hydrogen_treatment constr
_refine_ls_matrix_type full
_refine_ls_number_parameters 1119
_refine_ls_number_reflns 22320
_refine_ls_number_restraints 2664
_refine_ls_restrained_S_all 0.930
_refine_ls_R_factor_all 0.2842
_refine_ls_R_factor_gt 0.1157
_refine_ls_shift/su_max 0.002
_refine_ls_shift/su_mean 0.000
_refine_ls_structure_factor_coef Fsqd
_refine_ls_weighting_details 'calc w=1/[\s^2^(Fo^2^)+(0.1628P)^2^+122.0167P] where P=(Fo^2^+2Fc^2^)/3'
_refine_ls_weighting_scheme calc
_refine_ls_wR_factor_gt 0.2679
_refine_ls_wR_factor_ref 0.4108
_reflns_number_gt 7442
_reflns_number_total 22320
_reflns_threshold_expression >2sigma(I)
_cod_data_source_file c5ra18445b2.cif
_cod_data_source_block liu20120307b
_cod_depositor_comments
;
The following automatic conversions were performed:

'_symmetry_cell_setting' value 'Monoclinic' changed to 'monoclinic'
according to
/usr/data/users/saulius/crontab/automatic-downloads/rss-feeds/RSC/lib/dictionaries/cif_core.dic
dictionary named 'cif_core.dic' version 2.4.2 from 2011-04-26.

Automatic conversion script
Id: cif_fix_values 4268 2015-11-12 08:31:59Z antanas 
;
_cod_original_cell_volume 12682.4(15)
_cod_original_sg_symbol_H-M 'P2(1)/c  '
_cod_database_code 7223366

loop_
_symmetry_equiv_pos_as_xyz
'x, y, z'
'-x, y+1/2, -z+1/2'
'-x, -y, -z'
'x, -y-1/2, z-1/2'

loop_
_atom_site_label
_atom_site_type_symbol
_atom_site_fract_x
_atom_site_fract_y
_atom_site_fract_z
_atom_site_U_iso_or_equiv
_atom_site_adp_type
_atom_site_occupancy
_atom_site_symmetry_multiplicity
_atom_site_calc_flag
_atom_site_refinement_flags
C101 C 0.007(5) 0.062(6) 0.487(3) 0.49(4) Uiso 1 1 d U
Sn1 Sn 0.38669(6) 0.93299(8) 0.22332(4) 0.0580(4) Uani 1 1 d U
Sn2 Sn 0.28910(6) 0.82565(9) 0.27807(4) 0.0634(4) Uani 1 1 d U
Sn3 Sn 0.10877(6) 0.84190(9) 0.27457(4) 0.0676(5) Uani 1 1 d U
Sn4 Sn 0.20460(6) 0.94716(9) 0.21758(4) 0.0678(5) Uani 1 1 d U
Se5 Se 0.62816(11) 0.76646(16) 0.27623(8) 0.0904(8) Uani 1 1 d U
Se6 Se -0.12765(11) 1.02132(18) 0.21003(9) 0.1081(10) Uani 1 1 d U
Se7 Se 0.25234(13) 0.59794(19) 0.40676(8) 0.1065(9) Uani 1 1 d U
Se8 Se 0.29847(14) 1.23185(18) 0.09319(8) 0.1106(10) Uani 1 1 d U
C8 C 0.4177(10) 0.8483(13) 0.1851(6) 0.081(4) Uani 1 1 d U
C76 C 0.5523(10) 0.7400(13) 0.2945(6) 0.077(4) Uani 1 1 d U
N2 N 0.2606(9) 1.1154(11) 0.1372(5) 0.084(3) Uani 1 1 d U
C95 C -0.0846(11) 0.9406(15) 0.2410(7) 0.093(4) Uani 1 1 d U
C77 C 0.5060(9) 0.7928(13) 0.2802(6) 0.072(4) Uani 1 1 d U
C88 C 0.1298(12) 0.7241(15) 0.3326(6) 0.086(4) Uani 1 1 d U
C65 C 0.2383(12) 1.1691(15) 0.1127(7) 0.094(4) Uani 1 1 d U
C98 C 0.0598(11) 0.9934(15) 0.2066(7) 0.088(3) Uani 1 1 d U
O8 O 0.1654(7) 0.7633(9) 0.3117(4) 0.084(3) Uani 1 1 d U
O2 O 0.1021(7) 0.9401(9) 0.2257(4) 0.084(3) Uani 1 1 d U
N1 N -0.0246(8) 0.9346(11) 0.2381(5) 0.086(3) Uani 1 1 d U
O6 O 0.4268(6) 0.7389(8) 0.3113(4) 0.074(3) Uani 1 1 d U
O9 O 0.3283(6) 1.0138(8) 0.1875(4) 0.073(3) Uani 1 1 d U
C7 C 0.3672(12) 0.8300(15) 0.1513(6) 0.092(4) Uani 1 1 d U
C97 C -0.0046(10) 0.9885(15) 0.2125(7) 0.088(4) Uani 1 1 d U
C78 C 0.4406(10) 0.7864(14) 0.2864(6) 0.077(3) Uani 1 1 d U
C41 C 0.1057(14) 0.9269(17) 0.3470(8) 0.114(5) Uani 1 1 d U
C72 C 0.6095(10) 0.9037(13) 0.2248(6) 0.078(4) Uani 1 1 d U
N4 N 0.1290(9) 0.6276(12) 0.3820(5) 0.090(3) Uani 1 1 d U
C67 C 0.3275(10) 1.1164(13) 0.1427(6) 0.078(4) Uani 1 1 d U
C68 C 0.3627(11) 1.0613(13) 0.1690(6) 0.073(4) Uani 1 1 d U
C40 C 0.0849(11) 0.9335(14) 0.3104(7) 0.090(4) Uani 1 1 d U
C87 C 0.1639(11) 0.6733(14) 0.3613(6) 0.086(4) Uani 1 1 d U
C71 C 0.6736(11) 0.8917(14) 0.2173(6) 0.085(4) Uani 1 1 d U
C74 C 0.5964(11) 1.0255(14) 0.1843(7) 0.086(4) Uani 1 1 d U
C86 C 0.2307(11) 0.6696(14) 0.3677(6) 0.086(4) Uani 1 1 d U
C73 C 0.5719(11) 0.9710(14) 0.2095(6) 0.084(4) Uani 1 1 d U
C24 C 0.1997(12) 0.8921(16) 0.1663(7) 0.104(4) Uani 1 1 d U
C66 C 0.3579(11) 1.1710(14) 0.1233(6) 0.083(4) Uani 1 1 d U
N3 N 0.5224(7) 0.8514(10) 0.2554(5) 0.069(3) Uani 1 1 d U
C9 C 0.4326(10) 1.0178(13) 0.2605(6) 0.081(3) Uani 1 1 d U
C63 C 0.1250(12) 1.1410(16) 0.1207(7) 0.103(4) Uani 1 1 d U
C75 C 0.5782(9) 0.8475(12) 0.2491(6) 0.071(3) Uani 1 1 d U
C64 C 0.0591(12) 1.1560(17) 0.1125(8) 0.111(5) Uani 1 1 d U
C10 C 0.3911(11) 1.0685(14) 0.2804(6) 0.089(4) Uani 1 1 d U
C92 C -0.1171(11) 0.8959(16) 0.2668(7) 0.101(4) Uani 1 1 d U
C49 C 0.3162(14) 0.5977(16) 0.2163(7) 0.111(5) Uani 1 1 d U
C17 C 0.2166(10) 1.0725(14) 0.2344(6) 0.085(4) Uani 1 1 d U
C50 C 0.3136(11) 0.6835(15) 0.2287(6) 0.089(4) Uani 1 1 d U
C32 C 0.0592(11) 0.7524(15) 0.2392(6) 0.093(4) Uani 1 1 d U
C51 C 0.2832(10) 0.7021(13) 0.2628(6) 0.081(4) Uani 1 1 d U
C52 C 0.2965(13) 0.8885(16) 0.3300(7) 0.104(4) Uani 1 1 d U
C70 C 0.6947(11) 0.9454(15) 0.1922(7) 0.090(4) Uani 1 1 d U
C96 C -0.0495(11) 1.0378(14) 0.1936(7) 0.091(4) Uani 1 1 d U
C69 C 0.6593(12) 1.0107(14) 0.1777(7) 0.090(4) Uani 1 1 d U
C89 C -0.1749(13) 0.8022(18) 0.3165(8) 0.116(5) Uani 1 1 d U
C94 C -0.2089(12) 0.8644(18) 0.2981(8) 0.113(5) Uani 1 1 d U
C19 C 0.1986(15) 1.1818(19) 0.2792(8) 0.131(6) Uani 1 1 d U
C82 C 0.1402(13) 0.5345(17) 0.4341(7) 0.107(4) Uani 1 1 d U
C11 C 0.4298(13) 1.1245(16) 0.3097(7) 0.108(5) Uani 1 1 d U
C93 C -0.1792(11) 0.9191(16) 0.2735(7) 0.099(4) Uani 1 1 d U
C18 C 0.1914(12) 1.0919(16) 0.2685(7) 0.103(4) Uani 1 1 d U
C6 C 0.3994(15) 0.7743(19) 0.1245(8) 0.132(6) Uani 1 1 d U
C20 C 0.1676(18) 1.200(2) 0.3159(10) 0.158(7) Uani 1 1 d U
C81 C 0.1783(13) 0.4838(17) 0.4565(7) 0.112(4) Uani 1 1 d U
C83 C 0.0751(14) 0.5299(17) 0.4347(8) 0.115(4) Uani 1 1 d U
C90 C -0.1134(12) 0.7773(17) 0.3088(8) 0.111(5) Uani 1 1 d U
C12 C 0.3849(13) 1.1693(16) 0.3286(7) 0.111(5) Uani 1 1 d U
C13 C 0.4190(15) 1.2343(18) 0.3579(8) 0.128(6) Uani 1 1 d U
C46 C 0.4055(17) 0.487(2) 0.1431(9) 0.148(7) Uani 1 1 d U
C33 C 0.1059(14) 0.7039(17) 0.2184(8) 0.117(5) Uani 1 1 d U
C91 C -0.0835(12) 0.8295(17) 0.2832(8) 0.109(4) Uani 1 1 d U
C14 C 0.3700(16) 1.278(2) 0.3765(9) 0.137(7) Uani 1 1 d U
C48 C 0.3498(16) 0.5839(18) 0.1837(8) 0.131(6) Uani 1 1 d U
C5 C 0.3482(17) 0.752(2) 0.0912(9) 0.145(6) Uani 1 1 d U
C60 C 0.0786(14) 1.2549(18) 0.0703(8) 0.121(5) Uani 1 1 d U
C61 C 0.1450(13) 1.2361(17) 0.0777(8) 0.115(4) Uani 1 1 d U
C47 C 0.3662(17) 0.504(2) 0.1742(9) 0.143(6) Uani 1 1 d U
C84 C 0.0498(15) 0.4788(18) 0.4627(8) 0.126(5) Uani 1 1 d U
C25 C 0.1473(14) 0.9004(18) 0.1383(8) 0.125(5) Uani 1 1 d U
C62 C 0.1684(13) 1.1837(16) 0.1036(7) 0.105(4) Uani 1 1 d U
C80 C 0.1547(15) 0.4317(18) 0.4853(8) 0.125(5) Uani 1 1 d U
C15 C 0.3992(17) 1.346(2) 0.3992(9) 0.145(7) Uani 1 1 d U
C34 C 0.0645(18) 0.639(2) 0.1907(10) 0.156(6) Uani 1 1 d U
C42 C 0.0881(15) 0.9917(18) 0.3736(8) 0.128(6) Uani 1 1 d U
C45 C 0.4208(19) 0.408(2) 0.1294(10) 0.160(8) Uani 1 1 d U
C44 C 0.4508(19) 0.400(2) 0.0986(11) 0.169(10) Uani 1 1 d U
C59 C 0.0368(13) 1.2130(18) 0.0884(8) 0.120(5) Uani 1 1 d U
C79 C 0.0890(16) 0.4335(19) 0.4864(8) 0.127(5) Uani 1 1 d U
C21 C 0.173(2) 1.280(2) 0.3300(11) 0.177(8) Uani 1 1 d U
C53 C 0.3430(15) 0.8723(18) 0.3527(8) 0.122(5) Uani 1 1 d U
O3 O 0.1958(6) 0.8698(8) 0.2595(4) 0.077(3) Uani 1 1 d U
O5 O 0.3963(6) 0.8333(8) 0.2702(4) 0.075(3) Uani 1 1 d U
O4 O 0.2995(6) 0.9047(8) 0.2366(3) 0.069(2) Uani 1 1 d U
C85 C 0.1679(12) 0.5846(15) 0.4081(7) 0.096(4) Uani 1 1 d U
O1 O 0.0808(7) 1.0332(10) 0.1833(5) 0.101(4) Uani 1 1 d U
O10 O 0.4211(6) 1.0558(8) 0.1721(4) 0.075(3) Uani 1 1 d U
O7 O 0.0707(7) 0.7307(9) 0.3269(4) 0.087(4) Uani 1 1 d U
C54 C 0.3557(19) 0.929(2) 0.3942(10) 0.163(6) Uani 1 1 d U
Se9 Se 0.47046(17) 0.1398(2) 0.00090(8) 0.1333(12) Uani 1 1 d U
O12 O 0.5223(7) 0.1997(10) 0.1233(4) 0.100(4) Uani 1 1 d U
O11 O 0.6197(9) 0.1666(11) 0.1155(4) 0.110(5) Uani 1 1 d U
C111 C 0.5664(14) 0.1752(17) 0.1025(7) 0.098(5) Uani 1 1 d U
N5 N 0.5795(11) 0.1245(14) 0.0438(5) 0.110(4) Uani 1 1 d U
C106 C 0.5576(15) 0.0503(17) -0.0517(7) 0.116(4) Uani 1 1 d U
C110 C 0.4816(14) 0.1684(18) 0.0489(7) 0.112(5) Uani 1 1 d U
C109 C 0.5414(14) 0.1546(17) 0.0658(7) 0.107(4) Uani 1 1 d U
C105 C 0.5931(15) 0.0768(18) -0.0190(7) 0.115(4) Uani 1 1 d U
C108 C 0.5590(14) 0.1080(17) 0.0111(7) 0.109(4) Uani 1 1 d U
C107 C 0.5915(16) 0.0174(19) -0.0799(7) 0.121(5) Uani 1 1 d U
C104 C 0.6582(16) 0.0635(18) -0.0102(7) 0.118(5) Uani 1 1 d U
C102 C 0.6592(17) 0.0126(19) -0.0704(7) 0.126(5) Uani 1 1 d U
C103 C 0.6945(16) 0.0359(19) -0.0377(7) 0.127(5) Uani 1 1 d U
C26 C 0.1587(18) 0.844(2) 0.1024(10) 0.164(6) Uani 1 1 d U
C4 C 0.398(2) 0.701(2) 0.0626(11) 0.177(7) Uani 1 1 d U
C39 C 0.136(2) 0.483(3) 0.0987(13) 0.215(8) Uani 1 1 d U
C30 C 0.132(3) 0.750(3) -0.0111(13) 0.221(12) Uiso 1 1 d U
C28 C 0.112(2) 0.833(3) 0.0332(12) 0.196(8) Uiso 1 1 d U
C29 C 0.172(2) 0.790(3) 0.0251(12) 0.197(8) Uiso 1 1 d U
C56 C 0.315(2) 1.054(3) 0.4400(12) 0.206(9) Uiso 1 1 d U
C37 C 0.170(3) 0.567(3) 0.1081(13) 0.220(9) Uiso 1 1 d U
C2 C 0.399(2) 0.643(3) 0.0035(12) 0.209(10) Uiso 1 1 d U
C1 C 0.473(3) 0.616(3) 0.0061(14) 0.247(15) Uiso 1 1 d U
C58 C 0.286(3) 1.215(4) 0.4778(16) 0.30(2) Uiso 1 1 d U
C43 C 0.061(2) 0.961(3) 0.4116(12) 0.205(12) Uiso 1 1 d U
C22 C 0.131(2) 1.290(3) 0.3662(11) 0.192(9) Uiso 1 1 d U
C3 C 0.349(2) 0.696(2) 0.0365(11) 0.181(7) Uiso 1 1 d U
C57 C 0.327(3) 1.125(4) 0.4914(15) 0.271(16) Uiso 1 1 d U
C27 C 0.1442(19) 0.894(2) 0.0728(10) 0.164(6) Uiso 1 1 d U
C35 C 0.114(2) 0.609(2) 0.1653(12) 0.180(7) Uiso 1 1 d U
C36 C 0.120(2) 0.568(3) 0.1335(13) 0.199(8) Uiso 1 1 d U
C55 C 0.3040(18) 0.982(2) 0.3870(9) 0.154(6) Uiso 1 1 d U
C23 C 0.060(3) 1.342(3) 0.3658(13) 0.240(15) Uiso 1 1 d U
C31 C 0.193(3) 0.725(3) -0.0278(14) 0.253(17) Uiso 1 1 d U
C16 C 0.351(2) 1.392(2) 0.4172(10) 0.179(11) Uiso 1 1 d U
C99 C 0.099(5) 0.056(6) 0.441(3) 0.47(3) Uiso 1 1 d U
C100 C 0.054(5) 0.171(6) 0.478(3) 0.49(4) Uiso 1 1 d U
C38 C 0.204(2) 0.488(3) 0.0708(13) 0.225(10) Uiso 1 1 d U

loop_
_atom_site_aniso_label
_atom_site_aniso_U_11
_atom_site_aniso_U_22
_atom_site_aniso_U_33
_atom_site_aniso_U_23
_atom_site_aniso_U_13
_atom_site_aniso_U_12
Sn1 0.0407(7) 0.0699(9) 0.0641(9) 0.0023(7) 0.0098(6) 0.0003(7)
Sn2 0.0424(8) 0.0798(10) 0.0678(9) 0.0161(7) 0.0064(7) 0.0038(7)
Sn3 0.0395(8) 0.0797(10) 0.0849(10) 0.0025(8) 0.0130(7) -0.0015(7)
Sn4 0.0444(8) 0.0818(10) 0.0776(10) 0.0183(8) 0.0090(7) 0.0098(8)
Se5 0.0470(13) 0.0905(17) 0.134(2) 0.0209(15) 0.0116(14) 0.0123(12)
Se6 0.0442(13) 0.115(2) 0.165(3) 0.0462(19) 0.0143(15) 0.0175(14)
Se7 0.0836(18) 0.130(2) 0.107(2) 0.0304(17) 0.0193(16) 0.0110(17)
Se8 0.095(2) 0.116(2) 0.117(2) 0.0497(17) 0.0029(17) -0.0132(17)
C8 0.065(7) 0.092(7) 0.086(7) -0.001(6) 0.010(6) 0.002(6)
C76 0.047(7) 0.084(7) 0.099(7) 0.014(7) 0.006(7) 0.009(7)
N2 0.068(6) 0.093(6) 0.090(6) 0.024(6) 0.001(6) 0.001(6)
C95 0.053(6) 0.106(7) 0.122(7) 0.027(7) 0.016(7) -0.001(7)
C77 0.045(6) 0.079(7) 0.091(7) 0.024(6) 0.008(6) -0.003(6)
C88 0.072(6) 0.099(7) 0.089(7) 0.015(6) 0.019(6) -0.002(6)
C65 0.076(7) 0.099(7) 0.103(7) 0.021(7) -0.006(7) 0.004(7)
C98 0.058(6) 0.101(6) 0.103(6) 0.026(6) 0.006(6) 0.002(6)
O8 0.067(5) 0.093(5) 0.093(5) 0.011(5) 0.017(5) 0.001(5)
O2 0.056(5) 0.100(5) 0.099(5) 0.020(5) 0.019(5) 0.002(5)
N1 0.053(5) 0.099(6) 0.109(6) 0.022(5) 0.016(5) -0.001(5)
O6 0.049(7) 0.096(8) 0.075(7) 0.029(7) 0.001(6) 0.007(7)
O9 0.056(5) 0.084(5) 0.077(5) 0.009(5) 0.006(5) 0.009(5)
C7 0.080(8) 0.105(9) 0.089(8) -0.014(8) 0.007(8) 0.000(8)
C97 0.052(7) 0.101(7) 0.111(7) 0.030(7) 0.017(7) -0.003(7)
C78 0.058(6) 0.083(6) 0.089(6) 0.020(6) 0.001(6) 0.011(6)
C41 0.107(8) 0.117(8) 0.117(8) -0.004(8) 0.014(8) 0.019(8)
C72 0.058(6) 0.078(7) 0.100(7) 0.004(6) 0.014(6) -0.007(6)
N4 0.077(6) 0.106(7) 0.092(7) 0.015(6) 0.024(6) -0.003(6)
C67 0.065(7) 0.084(7) 0.083(7) 0.021(7) 0.002(7) 0.003(7)
C68 0.059(7) 0.079(7) 0.081(7) 0.008(6) 0.005(6) 0.004(6)
C40 0.073(7) 0.102(7) 0.097(7) 0.006(7) 0.017(7) 0.005(7)
C87 0.071(7) 0.102(7) 0.089(7) 0.022(7) 0.026(7) -0.005(7)
C71 0.063(7) 0.086(7) 0.107(7) -0.001(7) 0.015(7) -0.010(7)
C74 0.070(8) 0.082(8) 0.107(9) 0.003(8) 0.016(8) -0.013(8)
C86 0.070(7) 0.100(8) 0.092(8) 0.013(7) 0.022(7) 0.002(7)
C73 0.066(7) 0.082(7) 0.105(7) 0.002(7) 0.014(7) -0.001(7)
C24 0.084(7) 0.122(7) 0.107(7) 0.007(7) 0.014(7) 0.010(7)
C66 0.071(7) 0.089(8) 0.087(8) 0.020(7) 0.004(7) -0.004(7)
N3 0.047(5) 0.074(5) 0.087(5) 0.014(5) 0.008(5) 0.004(5)
C9 0.062(6) 0.088(6) 0.094(6) -0.002(6) 0.009(6) 0.000(6)
C63 0.073(8) 0.115(8) 0.116(8) 0.030(8) -0.006(8) -0.002(8)
C75 0.046(6) 0.071(7) 0.096(7) 0.012(6) 0.013(6) 0.001(6)
C64 0.075(9) 0.120(9) 0.128(10) 0.033(9) -0.019(9) -0.005(9)
C10 0.074(8) 0.094(8) 0.099(8) -0.009(7) 0.009(7) -0.001(7)
C92 0.058(7) 0.119(8) 0.126(8) 0.021(7) 0.018(7) -0.005(7)
C49 0.113(10) 0.102(10) 0.123(11) -0.001(10) 0.031(10) 0.007(10)
C17 0.065(7) 0.095(7) 0.097(7) 0.010(7) 0.019(6) 0.007(6)
C50 0.082(7) 0.094(7) 0.094(7) 0.007(7) 0.021(7) 0.005(7)
C32 0.074(7) 0.101(7) 0.103(7) 0.003(7) 0.013(7) 0.002(7)
C51 0.066(6) 0.086(7) 0.093(7) 0.015(6) 0.019(6) 0.010(6)
C52 0.085(7) 0.119(7) 0.104(7) 0.018(7) 0.004(7) -0.004(7)
C70 0.070(9) 0.089(9) 0.112(9) -0.004(8) 0.012(8) -0.004(8)
C96 0.052(7) 0.102(8) 0.121(8) 0.027(7) 0.016(7) 0.004(7)
C69 0.074(9) 0.086(9) 0.112(9) 0.004(8) 0.013(8) -0.013(8)
C89 0.082(9) 0.136(10) 0.131(10) 0.018(9) 0.014(9) -0.010(9)
C94 0.079(9) 0.133(10) 0.128(10) 0.021(9) 0.020(9) -0.013(9)
C19 0.128(11) 0.128(10) 0.136(11) -0.001(10) 0.018(10) 0.001(10)
C82 0.092(7) 0.125(8) 0.108(8) 0.031(7) 0.031(7) -0.006(7)
C11 0.097(10) 0.108(10) 0.116(10) -0.019(9) 0.002(9) 0.000(9)
C93 0.051(7) 0.124(8) 0.127(8) 0.022(7) 0.027(7) -0.008(7)
C18 0.089(7) 0.108(8) 0.113(8) 0.011(7) 0.018(7) 0.004(7)
C6 0.128(10) 0.140(10) 0.127(10) -0.012(9) 0.012(9) 0.000(9)
C20 0.161(11) 0.150(11) 0.162(11) -0.002(10) 0.017(10) -0.005(11)
C81 0.103(8) 0.125(8) 0.110(8) 0.036(7) 0.025(7) -0.008(8)
C83 0.102(9) 0.129(9) 0.118(9) 0.029(8) 0.031(8) -0.010(8)
C90 0.070(8) 0.131(9) 0.132(9) 0.021(8) 0.017(8) -0.008(8)
C12 0.100(10) 0.113(10) 0.117(10) -0.013(9) 0.005(9) -0.003(9)
C13 0.113(12) 0.133(12) 0.135(12) -0.028(10) -0.001(11) 0.010(11)
C46 0.159(14) 0.131(13) 0.161(14) -0.015(13) 0.048(12) 0.009(13)
C33 0.102(8) 0.124(8) 0.124(8) -0.005(8) 0.010(8) 0.001(8)
C91 0.073(8) 0.122(8) 0.130(8) 0.018(8) 0.007(8) -0.004(8)
C14 0.122(13) 0.142(13) 0.141(13) -0.023(11) -0.001(11) 0.016(12)
C48 0.144(12) 0.115(11) 0.138(12) -0.012(11) 0.036(10) 0.007(11)
C5 0.146(11) 0.151(11) 0.137(11) -0.012(10) 0.012(10) -0.002(10)
C60 0.087(9) 0.129(10) 0.139(10) 0.044(9) -0.016(9) 0.002(9)
C61 0.087(8) 0.122(8) 0.129(8) 0.038(7) -0.014(8) -0.001(8)
C47 0.153(13) 0.125(12) 0.157(13) -0.012(12) 0.044(11) 0.010(12)
C84 0.113(10) 0.139(10) 0.128(10) 0.037(9) 0.028(9) -0.008(10)
C25 0.110(8) 0.137(8) 0.126(8) 0.010(8) 0.006(8) 0.012(8)
C62 0.079(7) 0.113(7) 0.117(8) 0.030(7) -0.009(7) -0.005(7)
C80 0.113(10) 0.139(10) 0.126(10) 0.039(9) 0.029(10) -0.006(10)
C15 0.133(14) 0.150(14) 0.146(14) -0.032(13) -0.002(13) 0.017(13)
C34 0.153(10) 0.154(10) 0.157(10) -0.010(9) 0.007(10) 0.002(10)
C42 0.128(12) 0.132(12) 0.126(12) -0.014(11) 0.030(12) 0.018(12)
C45 0.176(16) 0.146(15) 0.167(16) -0.014(15) 0.050(14) -0.001(15)
C44 0.16(2) 0.165(19) 0.19(2) -0.030(19) 0.048(18) 0.014(18)
C59 0.087(9) 0.129(10) 0.139(10) 0.036(9) -0.012(9) -0.002(9)
C79 0.114(10) 0.143(10) 0.127(10) 0.033(9) 0.029(10) -0.007(10)
C21 0.179(12) 0.168(12) 0.181(12) -0.002(11) 0.016(11) 0.000(12)
C53 0.108(8) 0.133(8) 0.125(8) 0.010(8) 0.014(8) 0.010(8)
O3 0.059(5) 0.091(5) 0.085(5) 0.014(5) 0.019(4) 0.006(5)
O5 0.048(5) 0.090(5) 0.089(5) 0.020(5) 0.015(5) 0.000(5)
O4 0.050(4) 0.080(5) 0.079(5) 0.016(4) 0.014(4) 0.006(4)
C85 0.089(7) 0.110(7) 0.094(7) 0.025(7) 0.031(7) -0.005(7)
O1 0.065(8) 0.123(9) 0.119(9) 0.047(8) 0.021(7) 0.006(8)
O10 0.052(7) 0.089(8) 0.083(8) 0.001(7) 0.004(7) 0.015(7)
O7 0.058(7) 0.103(8) 0.102(8) 0.019(7) 0.013(7) -0.004(7)
C54 0.155(10) 0.171(10) 0.160(10) 0.004(10) 0.015(10) 0.007(10)
Se9 0.129(3) 0.174(3) 0.090(2) -0.0080(19) -0.0113(19) -0.012(2)
O12 0.071(9) 0.132(11) 0.096(9) -0.022(9) 0.012(8) -0.010(9)
O11 0.094(11) 0.152(12) 0.079(9) -0.021(9) -0.002(9) 0.001(10)
C111 0.092(10) 0.131(10) 0.068(9) -0.006(9) 0.003(9) -0.011(10)
N5 0.113(8) 0.143(8) 0.072(7) -0.008(7) 0.010(7) -0.008(7)
C106 0.127(9) 0.145(8) 0.074(8) -0.006(8) 0.007(8) -0.007(8)
C110 0.107(9) 0.146(9) 0.079(8) -0.010(8) 0.000(8) -0.011(9)
C109 0.107(8) 0.139(8) 0.075(8) -0.013(8) 0.005(8) -0.004(8)
C105 0.123(8) 0.145(8) 0.077(7) -0.013(7) 0.007(7) -0.005(8)
C108 0.113(8) 0.140(8) 0.072(7) -0.009(7) 0.002(7) -0.007(8)
C107 0.135(11) 0.148(10) 0.081(9) -0.003(9) 0.011(9) -0.002(10)
C104 0.129(9) 0.149(9) 0.077(8) -0.010(8) 0.010(8) 0.002(9)
C102 0.139(11) 0.156(10) 0.082(9) -0.010(9) 0.012(10) 0.000(10)
C103 0.136(11) 0.156(10) 0.087(9) -0.009(9) 0.011(9) -0.001(10)
C26 0.160(9) 0.169(9) 0.159(9) 0.006(9) 0.011(9) 0.009(9)
C4 0.176(11) 0.182(11) 0.168(11) -0.012(10) 0.007(10) 0.000(10)
C39 0.213(11) 0.213(11) 0.219(11) 0.004(10) 0.026(10) 0.002(10)

loop_
_atom_type_symbol
_atom_type_description
_atom_type_scat_dispersion_real
_atom_type_scat_dispersion_imag
_atom_type_scat_source
C C 0.0033 0.0016 'International Tables Vol C Tables 4.2.6.8 and 6.1.1.4'
N N 0.0061 0.0033 'International Tables Vol C Tables 4.2.6.8 and 6.1.1.4'
O O 0.0106 0.0060 'International Tables Vol C Tables 4.2.6.8 and 6.1.1.4'
Se Se -0.0929 2.2259 'International Tables Vol C Tables 4.2.6.8 and 6.1.1.4'
Sn Sn -0.6537 1.4246 'International Tables Vol C Tables 4.2.6.8 and 6.1.1.4'

loop_
_geom_angle_atom_site_label_1
_geom_angle_atom_site_label_2
_geom_angle_atom_site_label_3
_geom_angle
O4 Sn1 C9 110.4(7)
O4 Sn1 C8 112.2(7)
C9 Sn1 C8 134.9(8)
O4 Sn1 O9 80.0(5)
C9 Sn1 O9 99.9(7)
C8 Sn1 O9 101.2(7)
O4 Sn1 O5 69.9(5)
C9 Sn1 O5 89.6(7)
C8 Sn1 O5 91.7(7)
O9 Sn1 O5 149.8(5)
O4 Sn2 C51 114.8(7)
O4 Sn2 O3 74.2(5)
C51 Sn2 O3 102.9(7)
O4 Sn2 C52 111.1(8)
C51 Sn2 C52 133.7(9)
O3 Sn2 C52 94.5(8)
O4 Sn2 O5 70.6(5)
C51 Sn2 O5 92.4(7)
O3 Sn2 O5 144.8(5)
C52 Sn2 O5 97.4(8)
O3 Sn3 C40 108.0(8)
O3 Sn3 O8 82.2(5)
C40 Sn3 O8 100.8(8)
O3 Sn3 C32 111.8(8)
C40 Sn3 C32 137.3(9)
O8 Sn3 C32 99.4(8)
O3 Sn3 O2 67.1(5)
C40 Sn3 O2 89.9(7)
O8 Sn3 O2 149.3(5)
C32 Sn3 O2 91.5(7)
O3 Sn4 C24 115.0(8)
O3 Sn4 O4 73.8(5)
C24 Sn4 O4 95.1(8)
O3 Sn4 C17 113.4(7)
C24 Sn4 C17 131.6(9)
O4 Sn4 C17 98.4(7)
O3 Sn4 O2 71.1(5)
C24 Sn4 O2 99.6(8)
O4 Sn4 O2 144.9(5)
C17 Sn4 O2 95.2(7)
C76 Se5 C75 85.0(9)
C96 Se6 C95 85.7(10)
C85 Se7 C86 87.5(10)
C66 Se8 C65 84.7(10)
C7 C8 Sn1 114.6(15)
C77 C76 Se5 108.4(15)
C65 N2 C67 110.9(19)
N1 C95 C92 125(2)
N1 C95 Se6 113.6(18)
C92 C95 Se6 121.4(17)
C76 C77 N3 117.7(18)
C76 C77 C78 123.3(19)
N3 C77 C78 118.7(19)
O7 C88 O8 120(2)
O7 C88 C87 124(2)
O8 C88 C87 116(2)
N2 C65 C62 121(2)
N2 C65 Se8 116.3(18)
C62 C65 Se8 122.0(18)
O1 C98 O2 116(2)
O1 C98 C97 126(2)
O2 C98 C97 117(2)
C88 O8 Sn3 111.1(14)
C98 O2 Sn4 118.2(13)
C98 O2 Sn3 141.3(13)
Sn4 O2 Sn3 100.0(5)
C95 N1 C97 113(2)
C68 O9 Sn1 112.2(12)
C6 C7 C8 108(2)
N1 C97 C98 122(2)
N1 C97 C96 118(2)
C98 C97 C96 120(2)
O6 C78 O5 118.8(19)
O6 C78 C77 118.6(19)
O5 C78 C77 122(2)
C40 C41 C42 120(2)
C73 C72 C71 121(2)
C73 C72 C75 116.5(19)
C71 C72 C75 122(2)
C85 N4 C87 111(2)
N2 C67 C66 117.8(19)
N2 C67 C68 120(2)
C66 C67 C68 122(2)
O10 C68 O9 122(2)
O10 C68 C67 122(2)
O9 C68 C67 116.6(19)
C41 C40 Sn3 119.4(19)
N4 C87 C86 119(2)
N4 C87 C88 118(2)
C86 C87 C88 122(2)
C70 C71 C72 116(2)
C69 C74 C73 116(2)
C87 C86 Se7 107.2(16)
C72 C73 C74 121(2)
C25 C24 Sn4 124(2)
C67 C66 Se8 110.2(17)
C75 N3 C77 114.3(18)
C10 C9 Sn1 116.7(16)
C62 C63 C64 121(2)
N3 C75 C72 126(2)
N3 C75 Se5 114.5(16)
C72 C75 Se5 119.4(15)
C59 C64 C63 121(3)
C9 C10 C11 113(2)
C91 C92 C95 115(2)
C91 C92 C93 124(2)
C95 C92 C93 120(2)
C48 C49 C50 116(2)
C18 C17 Sn4 114.4(17)
C51 C50 C49 119(2)
C33 C32 Sn3 111.4(17)
C50 C51 Sn2 113.5(15)
C53 C52 Sn2 117(2)
C69 C70 C71 123(2)
C97 C96 Se6 109.4(16)
C70 C69 C74 123(2)
C94 C89 C90 123(3)
C89 C94 C93 121(2)
C18 C19 C20 111(3)
C81 C82 C83 118(3)
C81 C82 C85 120(3)
C83 C82 C85 122(3)
C12 C11 C10 109(2)
C92 C93 C94 115(2)
C17 C18 C19 113(2)
C7 C6 C5 109(3)
C21 C20 C19 118(3)
C82 C81 C80 124(3)
C82 C83 C84 119(3)
C89 C90 C91 116(3)
C11 C12 C13 113(2)
C14 C13 C12 111(3)
C45 C46 C47 127(3)
C32 C33 C34 109(2)
C92 C91 C90 120(2)
C15 C14 C13 111(3)
C47 C48 C49 120(3)
C6 C5 C4 100(3)
C59 C60 C61 119(2)
C62 C61 C60 123(3)
C48 C47 C46 122(3)
C79 C84 C83 121(3)
C24 C25 C26 110(3)
C61 C62 C63 117(3)
C61 C62 C65 122(3)
C63 C62 C65 121(2)
C79 C80 C81 116(3)
C14 C15 C16 112(3)
C35 C34 C33 104(3)
C41 C42 C43 118(3)
C44 C45 C46 121(4)
C64 C59 C60 119(3)
C84 C79 C80 121(3)
C20 C21 C22 111(3)
C52 C53 C54 119(3)
Sn3 O3 Sn4 121.7(7)
Sn3 O3 Sn2 131.6(7)
Sn4 O3 Sn2 106.6(6)
C78 O5 Sn2 124.4(13)
C78 O5 Sn1 137.3(13)
Sn2 O5 Sn1 98.0(5)
Sn1 O4 Sn2 121.4(6)
Sn1 O4 Sn4 133.2(6)
Sn2 O4 Sn4 105.4(5)
N4 C85 C82 120(2)
N4 C85 Se7 114.8(16)
C82 C85 Se7 125(2)
C55 C54 C53 98(3)
C110 Se9 C108 83.2(12)
O11 C111 O12 120(2)
O11 C111 C109 125(3)
O12 C111 C109 115(3)
C108 N5 C109 121(3)
C105 C106 C107 119(3)
C109 C110 Se9 114(2)
N5 C109 C110 113(2)
N5 C109 C111 120(3)
C110 C109 C111 127(3)
C106 C105 C104 123(3)
C106 C105 C108 120(3)
C104 C105 C108 116(2)
N5 C108 C105 131(3)
N5 C108 Se9 109(2)
C105 C108 Se9 119.7(19)
C106 C107 C102 115(3)
C105 C104 C103 120(3)
C103 C102 C107 127(3)
C102 C103 C104 116(3)
C27 C26 C25 105(3)
C3 C4 C5 90(3)
C37 C39 C38 74(3)
C31 C30 C29 93(4)
C29 C28 C27 100(3)
C28 C29 C30 89(4)
C57 C56 C55 179(3)
C39 C37 C36 79(4)
C39 C37 C38 60(3)
C36 C37 C38 139(4)
C1 C2 C3 134(4)
C21 C22 C23 125(4)
C4 C3 C2 92(3)
C58 C57 C56 102(4)
C26 C27 C28 109(3)
C36 C35 C34 143(4)
C35 C36 C37 134(5)
C54 C55 C56 100(3)
C39 C38 C37 46(2)

loop_
_geom_bond_atom_site_label_1
_geom_bond_atom_site_label_2
_geom_bond_distance
Sn1 O4 2.019(12)
Sn1 C9 2.10(2)
Sn1 C8 2.15(2)
Sn1 O9 2.144(13)
Sn1 O5 2.373(13)
Sn2 O4 2.042(12)
Sn2 C51 2.11(2)
Sn2 O3 2.122(13)
Sn2 C52 2.17(3)
Sn2 O5 2.318(13)
Sn3 O3 2.038(13)
Sn3 C40 2.11(2)
Sn3 O8 2.130(14)
Sn3 C32 2.14(2)
Sn3 O2 2.412(14)
Sn4 O3 2.033(13)
Sn4 C24 2.09(3)
Sn4 O4 2.147(12)
Sn4 C17 2.15(2)
Sn4 O2 2.224(13)
Se5 C76 1.87(2)
Se5 C75 1.90(2)
Se6 C96 1.85(2)
Se6 C95 1.90(2)
Se7 C85 1.80(2)
Se7 C86 1.87(2)
Se8 C66 1.85(2)
Se8 C65 1.85(2)
C8 C7 1.56(3)
C76 C77 1.36(3)
N2 C65 1.31(3)
N2 C67 1.40(3)
C95 N1 1.29(3)
C95 C92 1.45(3)
C77 N3 1.40(2)
C77 C78 1.43(3)
C88 O7 1.24(2)
C88 O8 1.31(2)
C88 C87 1.46(3)
C65 C62 1.49(3)
C98 O1 1.21(2)
C98 O2 1.38(2)
C98 C97 1.41(3)
N1 C97 1.40(3)
O6 C78 1.27(2)
O9 C68 1.32(2)
C7 C6 1.57(4)
C97 C96 1.36(3)
C78 O5 1.29(2)
C41 C40 1.37(3)
C41 C42 1.53(4)
C72 C73 1.43(3)
C72 C71 1.43(3)
C72 C75 1.50(3)
N4 C85 1.38(3)
N4 C87 1.36(3)
C67 C66 1.36(3)
C67 C68 1.46(3)
C68 O10 1.23(2)
C87 C86 1.40(3)
C71 C70 1.39(3)
C74 C69 1.40(3)
C74 C73 1.43(3)
C24 C25 1.42(3)
N3 C75 1.23(2)
C9 C10 1.47(3)
C63 C62 1.37(3)
C63 C64 1.41(3)
C64 C59 1.33(3)
C10 C11 1.57(3)
C92 C91 1.39(3)
C92 C93 1.42(3)
C49 C48 1.50(4)
C49 C50 1.49(3)
C17 C18 1.47(3)
C50 C51 1.52(3)
C32 C33 1.55(3)
C52 C53 1.23(3)
C70 C69 1.37(3)
C89 C94 1.38(3)
C89 C90 1.42(3)
C94 C93 1.48(3)
C19 C18 1.53(4)
C19 C20 1.61(4)
C82 C81 1.36(3)
C82 C83 1.38(3)
C82 C85 1.45(3)
C11 C12 1.45(3)
C6 C5 1.57(4)
C20 C21 1.42(4)
C81 C80 1.50(3)
C83 C84 1.48(3)
C90 C91 1.48(3)
C12 C13 1.62(4)
C13 C14 1.50(4)
C46 C45 1.45(4)
C46 C47 1.53(4)
C33 C34 1.64(4)
C14 C15 1.47(4)
C48 C47 1.41(4)
C5 C4 1.79(5)
C60 C59 1.36(3)
C60 C61 1.42(3)
C61 C62 1.33(3)
C84 C79 1.35(4)
C25 C26 1.66(4)
C80 C79 1.39(4)
C15 C16 1.50(4)
C34 C35 1.58(5)
C42 C43 1.67(5)
C45 C44 1.38(4)
C21 C22 1.70(5)
C53 C54 1.78(4)
C54 C55 1.40(4)
Se9 C110 1.82(2)
Se9 C108 1.93(3)
O12 C111 1.34(3)
O11 C111 1.17(3)
C111 C109 1.43(3)
N5 C108 1.26(3)
N5 C109 1.31(3)
C106 C105 1.40(3)
C106 C107 1.44(4)
C110 C109 1.35(3)
C105 C104 1.39(4)
C105 C108 1.49(3)
C107 C102 1.43(4)
C104 C103 1.42(4)
C102 C103 1.39(4)
C26 C27 1.37(4)
C4 C3 1.32(5)
C39 C37 1.57(6)
C39 C38 1.88(6)
C30 C31 1.55(6)
C30 C29 1.63(5)
C28 C29 1.52(5)
C28 C27 1.83(5)
C56 C57 2.21(6)
C56 C55 2.27(5)
C37 C36 1.51(6)
C37 C38 2.09(7)
C2 C1 1.61(6)
C2 C3 1.93(6)
C58 C57 1.76(7)
C22 C23 1.71(6)
C35 C36 1.37(5)

loop_
_geom_torsion_atom_site_label_1
_geom_torsion_atom_site_label_2
_geom_torsion_atom_site_label_3
_geom_torsion_atom_site_label_4
_geom_torsion
O4 Sn1 C8 C7 48.8(17)
C9 Sn1 C8 C7 -151.3(15)
O9 Sn1 C8 C7 -34.9(17)
O5 Sn1 C8 C7 117.7(16)
C75 Se5 C76 C77 -2.4(17)
C96 Se6 C95 N1 2(2)
C96 Se6 C95 C92 177(2)
Se5 C76 C77 N3 2(3)
Se5 C76 C77 C78 175.4(19)
C67 N2 C65 C62 -176(2)
C67 N2 C65 Se8 -1(3)
C66 Se8 C65 N2 1(2)
C66 Se8 C65 C62 176(2)
O7 C88 O8 Sn3 6(3)
C87 C88 O8 Sn3 -175.1(16)
O3 Sn3 O8 C88 178.5(15)
C40 Sn3 O8 C88 71.6(16)
C32 Sn3 O8 C88 -70.6(16)
O2 Sn3 O8 C88 -179.9(14)
O1 C98 O2 Sn4 9(3)
C97 C98 O2 Sn4 -179.3(18)
O1 C98 O2 Sn3 178.7(15)
C97 C98 O2 Sn3 -10(4)
O3 Sn4 O2 C98 171.4(17)
C24 Sn4 O2 C98 -75.3(17)
O4 Sn4 O2 C98 171.2(14)
C17 Sn4 O2 C98 58.5(17)
O3 Sn4 O2 Sn3 -2.0(5)
C24 Sn4 O2 Sn3 111.2(8)
O4 Sn4 O2 Sn3 -2.3(12)
C17 Sn4 O2 Sn3 -115.0(7)
O3 Sn3 O2 C98 -169(2)
C40 Sn3 O2 C98 -59(2)
O8 Sn3 O2 C98 -170(2)
C32 Sn3 O2 C98 78(2)
O3 Sn3 O2 Sn4 2.1(5)
C40 Sn3 O2 Sn4 111.8(8)
O8 Sn3 O2 Sn4 0.4(13)
C32 Sn3 O2 Sn4 -111.0(8)
C92 C95 N1 C97 -176(2)
Se6 C95 N1 C97 -1(3)
O4 Sn1 O9 C68 176.2(14)
C9 Sn1 O9 C68 67.1(15)
C8 Sn1 O9 C68 -72.9(15)
O5 Sn1 O9 C68 173.6(12)
Sn1 C8 C7 C6 174.6(17)
C95 N1 C97 C98 177(3)
C95 N1 C97 C96 -1(3)
O1 C98 C97 N1 174(2)
O2 C98 C97 N1 3(4)
O1 C98 C97 C96 -7(4)
O2 C98 C97 C96 -178(2)
C76 C77 C78 O6 13(4)
N3 C77 C78 O6 -173.4(19)
C76 C77 C78 O5 -174(2)
N3 C77 C78 O5 0(3)
C65 N2 C67 C66 1(3)
C65 N2 C67 C68 180(2)
Sn1 O9 C68 O10 2(3)
Sn1 O9 C68 C67 177.6(15)
N2 C67 C68 O10 174(2)
C66 C67 C68 O10 -8(4)
N2 C67 C68 O9 -2(3)
C66 C67 C68 O9 177(2)
C42 C41 C40 Sn3 -179(2)
O3 Sn3 C40 C41 -87(2)
O8 Sn3 C40 C41 -2(2)
C32 Sn3 C40 C41 115(2)
O2 Sn3 C40 C41 -153(2)
C85 N4 C87 C86 2(3)
C85 N4 C87 C88 -179(2)
O7 C88 C87 N4 3(4)
O8 C88 C87 N4 -176(2)
O7 C88 C87 C86 -178(2)
O8 C88 C87 C86 3(4)
C73 C72 C71 C70 -5(3)
C75 C72 C71 C70 176(2)
N4 C87 C86 Se7 -1(3)
C88 C87 C86 Se7 179.7(19)
C85 Se7 C86 C87 0.1(19)
C71 C72 C73 C74 4(4)
C75 C72 C73 C74 -177(2)
C69 C74 C73 C72 -3(3)
O3 Sn4 C24 C25 109(2)
O4 Sn4 C24 C25 -177(2)
C17 Sn4 C24 C25 -71(3)
O2 Sn4 C24 C25 35(2)
N2 C67 C66 Se8 0(3)
C68 C67 C66 Se8 -179.1(17)
C65 Se8 C66 C67 -0.3(18)
C76 C77 N3 C75 1(3)
C78 C77 N3 C75 -173(2)
O4 Sn1 C9 C10 -23.5(19)
C8 Sn1 C9 C10 176.2(15)
O9 Sn1 C9 C10 59.4(17)
O5 Sn1 C9 C10 -91.8(17)
C77 N3 C75 C72 -178(2)
C77 N3 C75 Se5 -3(3)
C73 C72 C75 N3 4(3)
C71 C72 C75 N3 -176(2)
C73 C72 C75 Se5 -170.8(16)
C71 C72 C75 Se5 9(3)
C76 Se5 C75 N3 3.0(18)
C76 Se5 C75 C72 178.7(18)
C62 C63 C64 C59 -1(5)
Sn1 C9 C10 C11 175.2(16)
N1 C95 C92 C91 -15(4)
Se6 C95 C92 C91 170(2)
N1 C95 C92 C93 166(3)
Se6 C95 C92 C93 -9(4)
O3 Sn4 C17 C18 -24.0(19)
C24 Sn4 C17 C18 155.4(17)
O4 Sn4 C17 C18 -100.0(17)
O2 Sn4 C17 C18 47.6(18)
C48 C49 C50 C51 -177(2)
O3 Sn3 C32 C33 20.4(19)
C40 Sn3 C32 C33 177.7(16)
O8 Sn3 C32 C33 -64.9(17)
O2 Sn3 C32 C33 86.3(17)
C49 C50 C51 Sn2 176.3(18)
O4 Sn2 C51 C50 23.8(18)
O3 Sn2 C51 C50 102.1(16)
C52 Sn2 C51 C50 -148.6(16)
O5 Sn2 C51 C50 -46.0(16)
O4 Sn2 C52 C53 -113(2)
C51 Sn2 C52 C53 59(3)
O3 Sn2 C52 C53 172(2)
O5 Sn2 C52 C53 -41(2)
C72 C71 C70 C69 6(4)
N1 C97 C96 Se6 3(3)
C98 C97 C96 Se6 -176(2)
C95 Se6 C96 C97 -2(2)
C71 C70 C69 C74 -6(4)
C73 C74 C69 C70 4(4)
C90 C89 C94 C93 -11(5)
C9 C10 C11 C12 -178(2)
C91 C92 C93 C94 -4(4)
C95 C92 C93 C94 175(2)
C89 C94 C93 C92 8(4)
Sn4 C17 C18 C19 -178.2(18)
C20 C19 C18 C17 178(2)
C8 C7 C6 C5 178(2)
C18 C19 C20 C21 178(3)
C83 C82 C81 C80 -9(5)
C85 C82 C81 C80 178(3)
C81 C82 C83 C84 8(5)
C85 C82 C83 C84 -179(3)
C94 C89 C90 C91 8(4)
C10 C11 C12 C13 -176(2)
C11 C12 C13 C14 -180(3)
Sn3 C32 C33 C34 -177.7(18)
C95 C92 C91 C90 -177(2)
C93 C92 C91 C90 1(4)
C89 C90 C91 C92 -3(4)
C12 C13 C14 C15 -172(3)
C50 C49 C48 C47 167(3)
C7 C6 C5 C4 173(2)
C59 C60 C61 C62 -5(5)
C49 C48 C47 C46 -175(3)
C45 C46 C47 C48 -175(4)
C82 C83 C84 C79 -3(5)
Sn4 C24 C25 C26 -177(2)
C60 C61 C62 C63 7(5)
C60 C61 C62 C65 -176(3)
C64 C63 C62 C61 -4(5)
C64 C63 C62 C65 179(3)
N2 C65 C62 C61 -177(3)
Se8 C65 C62 C61 8(4)
N2 C65 C62 C63 0(4)
Se8 C65 C62 C63 -175(2)
C82 C81 C80 C79 5(5)
C13 C14 C15 C16 178(3)
C32 C33 C34 C35 168(2)
C40 C41 C42 C43 133(3)
C47 C46 C45 C44 173(4)
C63 C64 C59 C60 3(5)
C61 C60 C59 C64 0(5)
C83 C84 C79 C80 -1(5)
C81 C80 C79 C84 0(5)
C19 C20 C21 C22 174(3)
Sn2 C52 C53 C54 174.3(19)
C40 Sn3 O3 Sn4 -84.6(10)
O8 Sn3 O3 Sn4 176.5(8)
C32 Sn3 O3 Sn4 79.4(10)
O2 Sn3 O3 Sn4 -2.7(7)
C40 Sn3 O3 Sn2 100.0(11)
O8 Sn3 O3 Sn2 1.1(9)
C32 Sn3 O3 Sn2 -96.0(11)
O2 Sn3 O3 Sn2 -178.0(11)
C24 Sn4 O3 Sn3 -89.2(11)
O4 Sn4 O3 Sn3 -177.4(9)
C17 Sn4 O3 Sn3 90.3(10)
O2 Sn4 O3 Sn3 2.8(7)
C24 Sn4 O3 Sn2 87.2(10)
O4 Sn4 O3 Sn2 -1.0(5)
C17 Sn4 O3 Sn2 -93.3(8)
O2 Sn4 O3 Sn2 179.2(8)
O4 Sn2 O3 Sn3 176.9(11)
C51 Sn2 O3 Sn3 64.4(11)
C52 Sn2 O3 Sn3 -72.5(11)
O5 Sn2 O3 Sn3 177.9(7)
O4 Sn2 O3 Sn4 1.0(6)
C51 Sn2 O3 Sn4 -111.5(8)
C52 Sn2 O3 Sn4 111.6(8)
O5 Sn2 O3 Sn4 2.0(13)
O6 C78 O5 Sn2 -8(3)
C77 C78 O5 Sn2 179.1(16)
O6 C78 O5 Sn1 -179.8(13)
C77 C78 O5 Sn1 7(3)
O4 Sn2 O5 C78 -171.7(17)
C51 Sn2 O5 C78 -56.2(17)
O3 Sn2 O5 C78 -172.8(15)
C52 Sn2 O5 C78 78.5(18)
O4 Sn2 O5 Sn1 2.7(5)
C51 Sn2 O5 Sn1 118.2(7)
O3 Sn2 O5 Sn1 1.6(11)
C52 Sn2 O5 Sn1 -107.1(8)
O4 Sn1 O5 C78 170(2)
C9 Sn1 O5 C78 -78(2)
C8 Sn1 O5 C78 57(2)
O9 Sn1 O5 C78 173.3(18)
O4 Sn1 O5 Sn2 -2.7(5)
C9 Sn1 O5 Sn2 109.3(7)
C8 Sn1 O5 Sn2 -115.8(7)
O9 Sn1 O5 Sn2 0.1(12)
C9 Sn1 O4 Sn2 -78.1(10)
C8 Sn1 O4 Sn2 86.9(9)
O9 Sn1 O4 Sn2 -175.0(8)
O5 Sn1 O4 Sn2 3.6(6)
C9 Sn1 O4 Sn4 97.5(10)
C8 Sn1 O4 Sn4 -97.5(11)
O9 Sn1 O4 Sn4 0.6(9)
O5 Sn1 O4 Sn4 179.2(11)
C51 Sn2 O4 Sn1 -87.2(9)
O3 Sn2 O4 Sn1 175.7(9)
C52 Sn2 O4 Sn1 86.9(10)
O5 Sn2 O4 Sn1 -3.6(7)
C51 Sn2 O4 Sn4 96.2(8)
O3 Sn2 O4 Sn4 -1.0(5)
C52 Sn2 O4 Sn4 -89.7(9)
O5 Sn2 O4 Sn4 179.7(7)
O3 Sn4 O4 Sn1 -175.1(11)
C24 Sn4 O4 Sn1 70.3(11)
C17 Sn4 O4 Sn1 -63.1(11)
O2 Sn4 O4 Sn1 -174.8(8)
O3 Sn4 O4 Sn2 1.0(6)
C24 Sn4 O4 Sn2 -113.6(9)
C17 Sn4 O4 Sn2 113.0(8)
O2 Sn4 O4 Sn2 1.3(12)
C87 N4 C85 C82 177(2)
C87 N4 C85 Se7 -2(3)
C81 C82 C85 N4 171(3)
C83 C82 C85 N4 -2(4)
C81 C82 C85 Se7 -10(4)
C83 C82 C85 Se7 177(2)
C86 Se7 C85 N4 0.9(19)
C86 Se7 C85 C82 -178(2)
C52 C53 C54 C55 -2(4)
C108 Se9 C110 C109 1(2)
C108 N5 C109 C110 -3(4)
C108 N5 C109 C111 -178(3)
Se9 C110 C109 N5 1(4)
Se9 C110 C109 C111 176(2)
O11 C111 C109 N5 -1(5)
O12 C111 C109 N5 -175(2)
O11 C111 C109 C110 -175(3)
O12 C111 C109 C110 11(4)
C107 C106 C105 C104 -9(5)
C107 C106 C105 C108 -178(3)
C109 N5 C108 C105 177(3)
C109 N5 C108 Se9 3(3)
C106 C105 C108 N5 169(3)
C104 C105 C108 N5 0(5)
C106 C105 C108 Se9 -17(4)
C104 C105 C108 Se9 173(2)
C110 Se9 C108 N5 -2(2)
C110 Se9 C108 C105 -177(2)
C105 C106 C107 C102 2(4)
C106 C105 C104 C103 12(5)
C108 C105 C104 C103 -178(3)
C106 C107 C102 C103 0(5)
C107 C102 C103 C104 4(5)
C105 C104 C103 C102 -9(5)
C24 C25 C26 C27 -133(3)
C6 C5 C4 C3 -174(3)
C27 C28 C29 C30 -175(3)
C31 C30 C29 C28 165(4)
C38 C39 C37 C36 -177(3)
C20 C21 C22 C23 -108(5)
C5 C4 C3 C2 179(2)
C1 C2 C3 C4 -2(6)
C55 C56 C57 C58 75(100)
C25 C26 C27 C28 -149(3)
C29 C28 C27 C26 -73(4)
C33 C34 C35 C36 -166(6)
C34 C35 C36 C37 158(5)
C39 C37 C36 C35 157(6)
C38 C37 C36 C35 153(5)
C53 C54 C55 C56 178(2)
C57 C56 C55 C54 82(100)
C36 C37 C38 C39 5(5)
